data_7708654
loop_
_publ_author_name
'Xu, Wen Di'
'Yan, Jia Jun'
'Feng, Meng Yao'
'Li, Hai-Yan'
'Young, David James'
'Ren, Zhi-Gang'

_publ_section_title
;
 A Photoluminescent Thermometer made from a Thermoresponsive Tetranuclear
 Gold Complex and Phosphor N630
;
_journal_name_full 'Dalton Transactions'
_journal_paper_doi 10.1039/D1DT03189A
_journal_year 2021
_chemical_formula_moiety 'C83 H71 Au4 Cl N4 O6 P4 S3, C2 H6 O'
_chemical_formula_sum 'C85 H77 Au4 Cl N4 O7 P4 S3'
_chemical_formula_weight 2309.88
_space_group_crystal_system triclinic
_space_group_IT_number 2
_space_group_name_Hall '-P 1'
_space_group_name_H-M_alt 'P -1'
_atom_sites_solution_hydrogens mixed
_audit_creation_method SHELXL-2016/6
_audit_update_record
;
2021-09-11 deposited with the CCDC.	2021-10-27 downloaded from the CCDC.
;
_cell_angle_alpha 81.379(3)
_cell_angle_beta 89.680(4)
_cell_angle_gamma 73.274(3)
_cell_formula_units_Z 2
_cell_length_a 11.2814(9)
_cell_length_b 16.5641(14)
_cell_length_c 23.6076(19)
_cell_measurement_reflns_used 9983
_cell_measurement_temperature 110(2)
_cell_measurement_theta_max 56.9484
_cell_measurement_theta_min 3.2972
_cell_volume 4173.8(6)
_computing_cell_refinement 'Bruker SAINT'
_computing_data_collection 'Bruker APEX2'
_computing_data_reduction 'Bruker SAINT'
_computing_structure_refinement 'SHELXL-2016/6 (Sheldrick, 2016)'
_computing_structure_solution 'SHELXS 2016/6 (Sheldrick, 2016)'
_diffrn_ambient_temperature 110(2)
_diffrn_measured_fraction_theta_full 0.999
_diffrn_measured_fraction_theta_max 0.992
_diffrn_measurement_device_type BrukerAXS
_diffrn_radiation_type GaK\a
_diffrn_radiation_wavelength 1.34138
_diffrn_reflns_av_R_equivalents 0.0567
_diffrn_reflns_av_unetI/netI 0.0383
_diffrn_reflns_Laue_measured_fraction_full 0.999
_diffrn_reflns_Laue_measured_fraction_max 0.992
_diffrn_reflns_limit_h_max 14
_diffrn_reflns_limit_h_min -14
_diffrn_reflns_limit_k_max 20
_diffrn_reflns_limit_k_min -20
_diffrn_reflns_limit_l_max 29
_diffrn_reflns_limit_l_min -29
_diffrn_reflns_number 103120
_diffrn_reflns_point_group_measured_fraction_full 0.999
_diffrn_reflns_point_group_measured_fraction_max 0.992
_diffrn_reflns_theta_full 53.594
_diffrn_reflns_theta_max 57.035
_diffrn_reflns_theta_min 2.735
_exptl_absorpt_coefficient_mu 10.307
_exptl_absorpt_correction_T_max 0.7512
_exptl_absorpt_correction_T_min 0.5372
_exptl_absorpt_correction_type multi-scan
_exptl_absorpt_process_details
;
SADABS-2016/2 - Bruker AXS area detector scaling and absorption correction 
;
_exptl_crystal_colour colorless
_exptl_crystal_density_diffrn 1.838
_exptl_crystal_description block
_exptl_crystal_F_000 2224
_exptl_crystal_size_max 0.015
_exptl_crystal_size_mid 0.010
_exptl_crystal_size_min 0.010
_refine_diff_density_max 1.153
_refine_diff_density_min -2.031
_refine_diff_density_rms 0.150
_refine_ls_extinction_method none
_refine_ls_goodness_of_fit_ref 1.057
_refine_ls_hydrogen_treatment constr
_refine_ls_matrix_type full
_refine_ls_number_parameters 974
_refine_ls_number_reflns 16979
_refine_ls_number_restraints 0
_refine_ls_restrained_S_all 1.057
_refine_ls_R_factor_all 0.0409
_refine_ls_R_factor_gt 0.0324
_refine_ls_shift/su_max 0.003
_refine_ls_shift/su_mean 0.000
_refine_ls_structure_factor_coef Fsqd
_refine_ls_weighting_details 'w=1/[\s^2^(Fo^2^)+(0.0384P)^2^+8.7077P] where P=(Fo^2^+2Fc^2^)/3'
_refine_ls_weighting_scheme calc
_refine_ls_wR_factor_gt 0.0789
_refine_ls_wR_factor_ref 0.0825
_reflns_Friedel_coverage 0.000
_reflns_number_gt 14578
_reflns_number_total 16979
_reflns_threshold_expression 'I > 2\s(I)'
_cod_data_source_file d1dt03189a2.cif
_cod_data_source_block a1
_cod_database_code 7708654
_shelx_shelxl_version_number 2016/6
_shelx_space_group_comment
;
The symmetry employed for this shelxl refinement is uniquely defined
by the following loop, which should always be used as a source of
symmetry information in preference to the above space-group names.
They are only intended as comments.
;
_shelx_estimated_absorpt_t_min 0.861
_shelx_estimated_absorpt_t_max 0.904

loop_
_space_group_symop_operation_xyz
'x, y, z'
'-x, -y, -z'

loop_
_atom_site_label
_atom_site_type_symbol
_atom_site_fract_x
_atom_site_fract_y
_atom_site_fract_z
_atom_site_U_iso_or_equiv
_atom_site_adp_type
_atom_site_occupancy
_atom_site_site_symmetry_order
_atom_site_calc_flag
_atom_site_refinement_flags_posn
_atom_site_refinement_flags_adp
_atom_site_refinement_flags_occupancy
_atom_site_disorder_assembly
_atom_site_disorder_group
Au1 Au 0.69152(2) -0.04316(2) 0.97507(2) 0.02272(5) Uani 1 1 d . . . . .
Au2 Au 0.55585(2) 0.40301(2) 0.85077(2) 0.02381(5) Uani 1 1 d . . . . .
Au3 Au 0.67043(2) 0.42866(2) 0.73356(2) 0.02851(6) Uani 1 1 d . . . . .
Au4 Au 0.14179(2) 0.59848(2) 0.71488(2) 0.02857(6) Uani 1 1 d . . . . .
S1 S 0.70771(10) -0.14287(7) 1.05652(5) 0.0252(2) Uani 1 1 d . . . . .
S2 S 0.74964(13) 0.28176(8) 0.75234(6) 0.0403(3) Uani 1 1 d . . . . .
S3 S 0.06427(12) 0.68109(8) 0.78403(5) 0.0332(3) Uani 1 1 d . . . . .
Cl1 Cl 0.37026(10) 0.46059(8) 0.79958(5) 0.0339(3) Uani 1 1 d . . . . .
P1 P 0.69105(10) 0.04478(7) 0.89198(5) 0.0231(2) Uani 1 1 d . . . . .
P2 P 0.73139(10) 0.34528(7) 0.90379(5) 0.0204(2) Uani 1 1 d . . . . .
P3 P 0.60512(11) 0.57204(8) 0.70843(5) 0.0259(2) Uani 1 1 d . . . . .
P4 P 0.21484(11) 0.52961(8) 0.64075(5) 0.0300(3) Uani 1 1 d . . . . .
O1 O 0.8913(3) -0.2075(2) 0.89774(13) 0.0327(7) Uani 1 1 d . . . . .
H1 H 0.934101 -0.176854 0.882439 0.049 Uiso 1 1 calc R U . . .
O2 O 0.9579(3) -0.17683(19) 0.97923(14) 0.0284(7) Uani 1 1 d . . . . .
O3 O 0.8917(5) 0.1883(3) 0.6674(2) 0.0716(13) Uani 1 1 d . . . . .
H3 H 0.868590 0.215753 0.694626 0.107 Uiso 1 1 calc R U . . .
O4 O 0.8148(5) 0.1236(3) 0.6086(2) 0.0724(14) Uani 1 1 d . . . . .
O5 O 0.0637(3) 0.8484(2) 0.84309(13) 0.0300(7) Uani 1 1 d . . . . .
H5 H 0.120108 0.851932 0.864824 0.045 Uiso 1 1 calc R U . . .
O6 O 0.1928(4) 0.8745(3) 0.77638(16) 0.0495(10) Uani 1 1 d . . . . .
N1 N 0.6858(3) 0.1903(2) 0.93560(15) 0.0225(8) Uani 1 1 d . . . . .
N2 N 0.7603(3) 0.1465(2) 1.08995(16) 0.0257(8) Uani 1 1 d . . . . .
N3 N 0.4286(4) 0.5758(3) 0.62993(16) 0.0327(9) Uani 1 1 d . . . . .
N4 N 0.5361(5) 0.6084(3) 0.48341(18) 0.0456(11) Uani 1 1 d . . . . .
C1 C 0.6183(4) 0.1605(3) 0.89466(19) 0.0244(9) Uani 1 1 d . . . . .
H1A H 0.618035 0.193768 0.856110 0.029 Uiso 1 1 calc R U . . .
H1B H 0.531301 0.169851 0.905930 0.029 Uiso 1 1 calc R U . . .
C2 C 0.7821(4) 0.2275(3) 0.91257(19) 0.0236(9) Uani 1 1 d . . . . .
H2A H 0.805373 0.209457 0.874913 0.028 Uiso 1 1 calc R U . . .
H2B H 0.856499 0.205435 0.938691 0.028 Uiso 1 1 calc R U . . .
C3 C 0.6788(4) 0.1660(3) 0.99366(18) 0.0216(9) Uani 1 1 d . . . . .
C4 C 0.5806(4) 0.1356(3) 1.01641(19) 0.0242(9) Uani 1 1 d . . . . .
H4 H 0.517121 0.132043 0.991480 0.029 Uiso 1 1 calc R U . . .
C5 C 0.5769(4) 0.1113(3) 1.0746(2) 0.0281(10) Uani 1 1 d . . . . .
H5A H 0.511026 0.090525 1.089522 0.034 Uiso 1 1 calc R U . . .
C6 C 0.6673(4) 0.1165(3) 1.1113(2) 0.0282(10) Uani 1 1 d . . . . .
H6 H 0.664462 0.099246 1.151439 0.034 Uiso 1 1 calc R U . . .
C7 C 0.7677(4) 0.1697(3) 1.03347(19) 0.0233(9) Uani 1 1 d . . . . .
H7 H 0.835532 0.189411 1.020016 0.028 Uiso 1 1 calc R U . . .
C8 C 0.8465(4) 0.0436(3) 0.87240(19) 0.0227(9) Uani 1 1 d . . . . .
C9 C 0.9354(4) 0.0280(3) 0.91622(19) 0.0261(10) Uani 1 1 d . . . . .
H9 H 0.918075 0.006833 0.954069 0.031 Uiso 1 1 calc R U . . .
C10 C 1.0492(4) 0.0427(3) 0.9057(2) 0.0287(10) Uani 1 1 d . . . . .
H10 H 1.108007 0.033920 0.936367 0.034 Uiso 1 1 calc R U . . .
C11 C 1.0762(4) 0.0704(3) 0.8501(2) 0.0312(10) Uani 1 1 d . . . . .
H11 H 1.153499 0.081158 0.842563 0.037 Uiso 1 1 calc R U . . .
C12 C 0.9902(4) 0.0823(3) 0.8051(2) 0.0327(11) Uani 1 1 d . . . . .
H12 H 1.010143 0.099169 0.766840 0.039 Uiso 1 1 calc R U . . .
C13 C 0.8757(4) 0.0697(3) 0.8162(2) 0.0295(10) Uani 1 1 d . . . . .
H13 H 0.816706 0.078796 0.785631 0.035 Uiso 1 1 calc R U . . .
C14 C 0.6138(4) 0.0192(3) 0.83310(19) 0.0265(10) Uani 1 1 d . . . . .
C15 C 0.4873(5) 0.0554(4) 0.8219(2) 0.0376(12) Uani 1 1 d . . . . .
H15 H 0.442287 0.100125 0.841416 0.045 Uiso 1 1 calc R U . . .
C16 C 0.4265(5) 0.0256(4) 0.7817(2) 0.0478(14) Uani 1 1 d . . . . .
H16 H 0.340042 0.050360 0.774033 0.057 Uiso 1 1 calc R U . . .
C17 C 0.4907(6) -0.0390(4) 0.7533(2) 0.0479(15) Uani 1 1 d . . . . .
H17 H 0.448638 -0.058851 0.726037 0.058 Uiso 1 1 calc R U . . .
C18 C 0.6144(6) -0.0746(4) 0.7642(2) 0.0463(14) Uani 1 1 d . . . . .
H18 H 0.658869 -0.118698 0.744009 0.056 Uiso 1 1 calc R U . . .
C19 C 0.6763(5) -0.0469(3) 0.8046(2) 0.0392(12) Uani 1 1 d . . . . .
H19 H 0.762313 -0.073428 0.812673 0.047 Uiso 1 1 calc R U . . .
C20 C 0.8638(4) 0.3756(3) 0.87477(18) 0.0223(9) Uani 1 1 d . . . . .
C21 C 0.9737(4) 0.3167(3) 0.8640(2) 0.0321(11) Uani 1 1 d . . . . .
H21 H 0.981136 0.257366 0.870488 0.039 Uiso 1 1 calc R U . . .
C22 C 1.0733(5) 0.3454(4) 0.8434(2) 0.0392(12) Uani 1 1 d . . . . .
H22 H 1.148572 0.305198 0.835991 0.047 Uiso 1 1 calc R U . . .
C23 C 1.0639(5) 0.4300(3) 0.8339(2) 0.0378(12) Uani 1 1 d . . . . .
H23 H 1.132370 0.448521 0.819992 0.045 Uiso 1 1 calc R U . . .
C24 C 0.9549(5) 0.4892(3) 0.8443(2) 0.0383(12) Uani 1 1 d . . . . .
H24 H 0.948707 0.548323 0.837923 0.046 Uiso 1 1 calc R U . . .
C25 C 0.8543(5) 0.4621(3) 0.8643(2) 0.0327(11) Uani 1 1 d . . . . .
H25 H 0.778802 0.502847 0.870791 0.039 Uiso 1 1 calc R U . . .
C26 C 0.7208(4) 0.3707(3) 0.97594(18) 0.0230(9) Uani 1 1 d . . . . .
C27 C 0.6061(4) 0.3927(3) 1.0006(2) 0.0321(11) Uani 1 1 d . . . . .
H27 H 0.532855 0.399140 0.978531 0.039 Uiso 1 1 calc R U . . .
C28 C 0.5988(5) 0.4053(3) 1.0571(2) 0.0401(13) Uani 1 1 d . . . . .
H28 H 0.520111 0.420663 1.073724 0.048 Uiso 1 1 calc R U . . .
C29 C 0.7031(5) 0.3959(3) 1.0895(2) 0.0380(12) Uani 1 1 d . . . . .
H29 H 0.696871 0.404123 1.128476 0.046 Uiso 1 1 calc R U . . .
C30 C 0.8185(5) 0.3745(3) 1.0653(2) 0.0342(11) Uani 1 1 d . . . . .
H30 H 0.891176 0.367606 1.087941 0.041 Uiso 1 1 calc R U . . .
C31 C 0.8277(4) 0.3630(3) 1.00834(19) 0.0266(10) Uani 1 1 d . . . . .
H31 H 0.906182 0.349997 0.991433 0.032 Uiso 1 1 calc R U . . .
C32 C 0.4424(4) 0.6115(3) 0.68044(19) 0.0300(10) Uani 1 1 d . . . . .
H32A H 0.387483 0.595440 0.710146 0.036 Uiso 1 1 calc R U . . .
H32B H 0.417620 0.674523 0.671168 0.036 Uiso 1 1 calc R U . . .
C33 C 0.3859(4) 0.5006(3) 0.6356(2) 0.0299(10) Uani 1 1 d . . . . .
H33A H 0.425503 0.460807 0.670388 0.036 Uiso 1 1 calc R U . . .
H33B H 0.410421 0.471082 0.602008 0.036 Uiso 1 1 calc R U . . .
C34 C 0.4425(5) 0.6188(3) 0.5747(2) 0.0342(11) Uani 1 1 d . . . . .
C35 C 0.3854(5) 0.7043(4) 0.5581(2) 0.0403(12) Uani 1 1 d . . . . .
H35 H 0.335513 0.737314 0.583757 0.048 Uiso 1 1 calc R U . . .
C36 C 0.4022(5) 0.7418(4) 0.5027(2) 0.0490(14) Uani 1 1 d . . . . .
H36 H 0.362870 0.800561 0.489767 0.059 Uiso 1 1 calc R U . . .
C37 C 0.4773(6) 0.6915(4) 0.4673(2) 0.0507(15) Uani 1 1 d . . . . .
H37 H 0.487827 0.717037 0.429584 0.061 Uiso 1 1 calc R U . . .
C38 C 0.5180(5) 0.5746(4) 0.5365(2) 0.0383(12) Uani 1 1 d . . . . .
H38 H 0.560072 0.516082 0.548893 0.046 Uiso 1 1 calc R U . . .
C39 C 0.6118(4) 0.6359(3) 0.76335(19) 0.0265(10) Uani 1 1 d . . . . .
C40 C 0.7205(4) 0.6553(3) 0.7743(2) 0.0318(11) Uani 1 1 d . . . . .
H40 H 0.790544 0.636304 0.752028 0.038 Uiso 1 1 calc R U . . .
C41 C 0.7274(5) 0.7020(3) 0.8172(2) 0.0350(11) Uani 1 1 d . . . . .
H41 H 0.802095 0.715000 0.824546 0.042 Uiso 1 1 calc R U . . .
C42 C 0.6256(5) 0.7298(3) 0.8494(2) 0.0382(12) Uani 1 1 d . . . . .
H42 H 0.630390 0.761882 0.879036 0.046 Uiso 1 1 calc R U . . .
C43 C 0.5167(5) 0.7112(3) 0.8391(2) 0.0412(13) Uani 1 1 d . . . . .
H43 H 0.446615 0.731238 0.861120 0.049 Uiso 1 1 calc R U . . .
C44 C 0.5097(5) 0.6634(3) 0.7963(2) 0.0373(12) Uani 1 1 d . . . . .
H44 H 0.435468 0.649422 0.789657 0.045 Uiso 1 1 calc R U . . .
C45 C 0.6930(4) 0.6060(3) 0.6502(2) 0.0326(11) Uani 1 1 d . . . . .
C46 C 0.6601(5) 0.6914(4) 0.6237(2) 0.0426(13) Uani 1 1 d . . . . .
H46 H 0.595919 0.733269 0.638167 0.051 Uiso 1 1 calc R U . . .
C47 C 0.7233(6) 0.7139(4) 0.5754(2) 0.0533(17) Uani 1 1 d . . . . .
H47 H 0.701521 0.771299 0.556631 0.064 Uiso 1 1 calc R U . . .
C48 C 0.8180(6) 0.6521(5) 0.5552(2) 0.0581(19) Uani 1 1 d . . . . .
H48 H 0.859561 0.667749 0.522087 0.070 Uiso 1 1 calc R U . . .
C49 C 0.8527(5) 0.5690(5) 0.5821(2) 0.0554(17) Uani 1 1 d . . . . .
H49 H 0.919142 0.527672 0.568419 0.066 Uiso 1 1 calc R U . . .
C50 C 0.7895(5) 0.5459(4) 0.6294(2) 0.0416(13) Uani 1 1 d . . . . .
H50 H 0.812446 0.488275 0.647895 0.050 Uiso 1 1 calc R U . . .
C51 C 0.1765(4) 0.4305(3) 0.6410(2) 0.0313(10) Uani 1 1 d . . . . .
C52 C 0.0955(5) 0.4102(3) 0.6822(2) 0.0373(12) Uani 1 1 d . . . . .
H52 H 0.061177 0.448290 0.708356 0.045 Uiso 1 1 calc R U . . .
C53 C 0.0655(5) 0.3336(4) 0.6847(2) 0.0464(14) Uani 1 1 d . . . . .
H53 H 0.011069 0.319670 0.712867 0.056 Uiso 1 1 calc R U . . .
C54 C 0.1142(6) 0.2781(4) 0.6468(2) 0.0481(14) Uani 1 1 d . . . . .
H54 H 0.093525 0.226084 0.648634 0.058 Uiso 1 1 calc R U . . .
C55 C 0.1940(6) 0.2988(4) 0.6057(2) 0.0481(14) Uani 1 1 d . . . . .
H55 H 0.227376 0.260927 0.579319 0.058 Uiso 1 1 calc R U . . .
C56 C 0.2248(5) 0.3739(4) 0.6029(2) 0.0427(13) Uani 1 1 d . . . . .
H56 H 0.279683 0.387214 0.574806 0.051 Uiso 1 1 calc R U . . .
C57 C 0.1605(4) 0.6010(4) 0.5732(2) 0.0363(12) Uani 1 1 d . . . . .
C58 C 0.1885(5) 0.5754(4) 0.5200(2) 0.0466(14) Uani 1 1 d . . . . .
H58 H 0.231986 0.517762 0.517397 0.056 Uiso 1 1 calc R U . . .
C59 C 0.1518(6) 0.6357(5) 0.4704(2) 0.0563(17) Uani 1 1 d . . . . .
H59 H 0.168816 0.618133 0.434010 0.068 Uiso 1 1 calc R U . . .
C60 C 0.0915(6) 0.7201(4) 0.4733(3) 0.0551(17) Uani 1 1 d . . . . .
H60 H 0.068931 0.760686 0.439265 0.066 Uiso 1 1 calc R U . . .
C61 C 0.0649(5) 0.7442(4) 0.5257(3) 0.0522(15) Uani 1 1 d . . . . .
H61 H 0.023421 0.802236 0.528056 0.063 Uiso 1 1 calc R U . . .
C62 C 0.0969(5) 0.6859(4) 0.5756(2) 0.0430(13) Uani 1 1 d . . . . .
H62 H 0.075446 0.703900 0.611591 0.052 Uiso 1 1 calc R U . . .
C63 C 0.7447(4) -0.2422(3) 1.0306(2) 0.0260(9) Uani 1 1 d . . . . .
C64 C 0.8209(4) -0.2643(3) 0.9842(2) 0.0262(10) Uani 1 1 d . . . . .
C65 C 0.8385(5) -0.3436(3) 0.9675(2) 0.0331(11) Uani 1 1 d . . . . .
H65 H 0.886303 -0.356932 0.935057 0.040 Uiso 1 1 calc R U . . .
C66 C 0.7877(5) -0.4040(3) 0.9972(2) 0.0365(12) Uani 1 1 d . . . . .
H66 H 0.801966 -0.458519 0.985877 0.044 Uiso 1 1 calc R U . . .
C67 C 0.7165(4) -0.3834(3) 1.0433(2) 0.0340(11) Uani 1 1 d . . . . .
H67 H 0.682636 -0.424511 1.064360 0.041 Uiso 1 1 calc R U . . .
C68 C 0.6937(4) -0.3042(3) 1.0593(2) 0.0301(10) Uani 1 1 d . . . . .
H68 H 0.642069 -0.290888 1.090509 0.036 Uiso 1 1 calc R U . . .
C69 C 0.8953(4) -0.2099(3) 0.9542(2) 0.0267(10) Uani 1 1 d . . . . .
C70 C 0.6419(6) 0.2434(4) 0.7167(2) 0.0479(14) Uani 1 1 d . . . . .
C71 C 0.6769(6) 0.1869(4) 0.6767(2) 0.0483(14) Uani 1 1 d . . . . .
C72 C 0.5890(7) 0.1512(4) 0.6571(3) 0.0561(16) Uani 1 1 d . . . . .
H72 H 0.612783 0.111741 0.630878 0.067 Uiso 1 1 calc R U . . .
C73 C 0.4692(7) 0.1722(4) 0.6751(3) 0.0604(18) Uani 1 1 d . . . . .
H73 H 0.411566 0.146463 0.661951 0.072 Uiso 1 1 calc R U . . .
C74 C 0.4329(7) 0.2320(4) 0.7129(3) 0.0596(17) Uani 1 1 d . . . . .
H74 H 0.349293 0.249105 0.723860 0.072 Uiso 1 1 calc R U . . .
C75 C 0.5189(6) 0.2657(4) 0.7340(3) 0.0559(16) Uani 1 1 d . . . . .
H75 H 0.494505 0.304505 0.760617 0.067 Uiso 1 1 calc R U . . .
C76 C 0.7986(7) 0.1635(4) 0.6489(3) 0.0545(16) Uani 1 1 d . . . . .
C77 C -0.0150(4) 0.7770(3) 0.7385(2) 0.0316(10) Uani 1 1 d . . . . .
C78 C 0.0068(4) 0.8539(3) 0.7454(2) 0.0304(10) Uani 1 1 d . . . . .
C79 C -0.0519(5) 0.9282(3) 0.7077(2) 0.0407(12) Uani 1 1 d . . . . .
H79 H -0.037424 0.980351 0.712883 0.049 Uiso 1 1 calc R U . . .
C80 C -0.1307(6) 0.9278(4) 0.6630(2) 0.0492(14) Uani 1 1 d . . . . .
H80 H -0.168588 0.978642 0.637367 0.059 Uiso 1 1 calc R U . . .
C81 C -0.1532(5) 0.8511(3) 0.6565(2) 0.0447(13) Uani 1 1 d . . . . .
H81 H -0.207724 0.849600 0.626397 0.054 Uiso 1 1 calc R U . . .
C82 C -0.0965(5) 0.7776(3) 0.6935(2) 0.0379(12) Uani 1 1 d . . . . .
H82 H -0.112943 0.725891 0.688465 0.046 Uiso 1 1 calc R U . . .
C83 C 0.0957(4) 0.8586(3) 0.7905(2) 0.0312(10) Uani 1 1 d . . . . .
C84 C 0.2360(10) 0.9043(6) 0.6312(4) 0.104(3) Uani 1 1 d . . . . .
H84A H 0.155974 0.890791 0.631503 0.125 Uiso 1 1 calc R U . . .
H84B H 0.269751 0.898528 0.592705 0.125 Uiso 1 1 calc R U . . .
C85 C 0.2118(14) 0.9956(7) 0.6400(6) 0.154(5) Uani 1 1 d . . . . .
H85A H 0.179166 1.002180 0.678154 0.230 Uiso 1 1 calc R U . . .
H85B H 0.151212 1.032781 0.610739 0.230 Uiso 1 1 calc R U . . .
H85C H 0.289279 1.011207 0.636960 0.230 Uiso 1 1 calc R U . . .
O7 O 0.3194(6) 0.8426(4) 0.6726(2) 0.0953(18) Uani 1 1 d . . . . .
H7A H 0.302237 0.838422 0.707832 0.114 Uiso 1 1 d R U . . .

loop_
_atom_site_aniso_label
_atom_site_aniso_U_11
_atom_site_aniso_U_22
_atom_site_aniso_U_33
_atom_site_aniso_U_23
_atom_site_aniso_U_13
_atom_site_aniso_U_12
Au1 0.02191(10) 0.01888(9) 0.02912(10) -0.00412(7) -0.00041(7) -0.00844(7)
Au2 0.02009(10) 0.02326(10) 0.02736(10) -0.00102(8) 0.00005(7) -0.00661(7)
Au3 0.02929(11) 0.02862(11) 0.02967(11) -0.00725(8) 0.00234(8) -0.01026(8)
Au4 0.02643(11) 0.03112(11) 0.02836(11) -0.00196(8) -0.00046(8) -0.00998(8)
S1 0.0241(5) 0.0232(5) 0.0290(5) -0.0035(4) 0.0012(4) -0.0082(4)
S2 0.0446(7) 0.0280(6) 0.0468(7) -0.0075(6) -0.0072(6) -0.0073(6)
S3 0.0403(7) 0.0284(6) 0.0305(6) -0.0036(5) -0.0014(5) -0.0100(5)
Cl1 0.0204(5) 0.0453(7) 0.0315(6) 0.0010(5) -0.0017(4) -0.0059(5)
P1 0.0225(6) 0.0203(5) 0.0284(6) -0.0044(4) -0.0016(4) -0.0091(4)
P2 0.0188(5) 0.0168(5) 0.0264(5) -0.0028(4) -0.0004(4) -0.0065(4)
P3 0.0269(6) 0.0300(6) 0.0240(6) -0.0045(5) 0.0021(5) -0.0131(5)
P4 0.0273(6) 0.0390(7) 0.0261(6) -0.0022(5) 0.0001(5) -0.0151(5)
O1 0.0332(18) 0.0403(19) 0.0312(18) -0.0060(15) 0.0033(14) -0.0210(15)
O2 0.0230(16) 0.0260(17) 0.0380(18) -0.0071(14) 0.0031(14) -0.0087(13)
O3 0.074(3) 0.090(4) 0.059(3) -0.020(3) 0.009(2) -0.031(3)
O4 0.116(4) 0.049(3) 0.057(3) -0.011(2) 0.013(3) -0.030(3)
O5 0.0318(18) 0.0351(18) 0.0259(16) -0.0056(14) -0.0017(13) -0.0137(15)
O6 0.044(2) 0.079(3) 0.036(2) -0.015(2) 0.0080(17) -0.032(2)
N1 0.0222(18) 0.0187(18) 0.0296(19) -0.0036(15) -0.0003(15) -0.0109(15)
N2 0.027(2) 0.0183(18) 0.032(2) -0.0044(15) 0.0017(16) -0.0056(15)
N3 0.041(2) 0.045(2) 0.0195(19) -0.0021(17) 0.0000(17) -0.024(2)
N4 0.056(3) 0.057(3) 0.029(2) -0.001(2) 0.007(2) -0.029(3)
C1 0.020(2) 0.022(2) 0.031(2) -0.0038(18) -0.0053(18) -0.0056(18)
C2 0.022(2) 0.022(2) 0.031(2) -0.0040(18) 0.0022(18) -0.0121(18)
C3 0.021(2) 0.013(2) 0.029(2) -0.0023(17) 0.0020(18) -0.0040(17)
C4 0.018(2) 0.020(2) 0.035(2) -0.0066(19) 0.0019(18) -0.0069(17)
C5 0.023(2) 0.025(2) 0.039(3) -0.006(2) 0.007(2) -0.0097(19)
C6 0.027(2) 0.025(2) 0.033(2) -0.0036(19) 0.004(2) -0.0081(19)
C7 0.023(2) 0.015(2) 0.031(2) -0.0005(18) 0.0007(18) -0.0071(17)
C8 0.025(2) 0.013(2) 0.030(2) -0.0056(17) 0.0008(18) -0.0046(17)
C9 0.030(2) 0.017(2) 0.028(2) -0.0022(18) -0.0017(19) -0.0034(18)
C10 0.022(2) 0.024(2) 0.041(3) -0.005(2) -0.003(2) -0.0081(19)
C11 0.025(2) 0.030(3) 0.042(3) -0.008(2) 0.002(2) -0.011(2)
C12 0.030(3) 0.034(3) 0.035(3) -0.008(2) 0.008(2) -0.008(2)
C13 0.031(3) 0.025(2) 0.034(3) -0.008(2) 0.000(2) -0.009(2)
C14 0.027(2) 0.026(2) 0.030(2) -0.0042(19) 0.0002(19) -0.014(2)
C15 0.037(3) 0.048(3) 0.032(3) -0.012(2) -0.002(2) -0.016(2)
C16 0.038(3) 0.071(4) 0.042(3) -0.011(3) -0.004(2) -0.027(3)
C17 0.060(4) 0.064(4) 0.035(3) -0.013(3) -0.001(3) -0.038(3)
C18 0.064(4) 0.040(3) 0.043(3) -0.014(3) 0.000(3) -0.023(3)
C19 0.048(3) 0.033(3) 0.038(3) -0.008(2) -0.007(2) -0.014(2)
C20 0.024(2) 0.022(2) 0.024(2) -0.0012(17) -0.0031(17) -0.0117(18)
C21 0.027(2) 0.030(3) 0.039(3) -0.001(2) 0.004(2) -0.011(2)
C22 0.026(3) 0.049(3) 0.042(3) -0.004(2) 0.008(2) -0.012(2)
C23 0.028(3) 0.045(3) 0.039(3) 0.009(2) 0.002(2) -0.018(2)
C24 0.041(3) 0.031(3) 0.045(3) 0.007(2) -0.004(2) -0.020(2)
C25 0.031(3) 0.028(3) 0.039(3) -0.001(2) 0.005(2) -0.012(2)
C26 0.029(2) 0.0116(19) 0.027(2) -0.0007(17) 0.0012(18) -0.0048(17)
C27 0.028(3) 0.028(3) 0.033(3) 0.002(2) 0.000(2) -0.001(2)
C28 0.041(3) 0.034(3) 0.033(3) 0.000(2) 0.008(2) 0.006(2)
C29 0.051(3) 0.030(3) 0.026(2) -0.001(2) 0.005(2) -0.002(2)
C30 0.044(3) 0.029(3) 0.030(3) -0.004(2) -0.006(2) -0.011(2)
C31 0.028(2) 0.022(2) 0.030(2) -0.0029(19) 0.0013(19) -0.0094(19)
C32 0.029(2) 0.036(3) 0.027(2) -0.001(2) 0.0009(19) -0.013(2)
C33 0.027(2) 0.038(3) 0.025(2) 0.000(2) 0.0003(19) -0.014(2)
C34 0.031(3) 0.049(3) 0.026(2) 0.001(2) -0.001(2) -0.020(2)
C35 0.038(3) 0.051(3) 0.034(3) -0.001(2) 0.000(2) -0.017(3)
C36 0.045(3) 0.052(4) 0.044(3) 0.012(3) -0.006(3) -0.015(3)
C37 0.054(4) 0.073(4) 0.029(3) 0.006(3) -0.001(3) -0.032(3)
C38 0.040(3) 0.050(3) 0.030(3) -0.003(2) 0.003(2) -0.022(3)
C39 0.028(2) 0.025(2) 0.026(2) -0.0021(19) 0.0021(19) -0.0097(19)
C40 0.029(3) 0.033(3) 0.034(3) -0.009(2) 0.002(2) -0.008(2)
C41 0.034(3) 0.037(3) 0.038(3) -0.009(2) -0.002(2) -0.014(2)
C42 0.049(3) 0.033(3) 0.038(3) -0.016(2) 0.004(2) -0.016(2)
C43 0.046(3) 0.039(3) 0.045(3) -0.018(2) 0.017(3) -0.016(3)
C44 0.033(3) 0.039(3) 0.046(3) -0.014(2) 0.012(2) -0.018(2)
C45 0.030(3) 0.048(3) 0.027(2) -0.005(2) -0.002(2) -0.022(2)
C46 0.054(3) 0.056(4) 0.029(3) -0.002(2) -0.001(2) -0.036(3)
C47 0.072(4) 0.068(4) 0.034(3) 0.008(3) -0.008(3) -0.050(4)
C48 0.056(4) 0.113(6) 0.027(3) -0.013(3) 0.005(3) -0.056(4)
C49 0.038(3) 0.101(5) 0.036(3) -0.009(3) 0.010(2) -0.034(3)
C50 0.029(3) 0.066(4) 0.033(3) -0.008(3) 0.003(2) -0.019(3)
C51 0.030(3) 0.039(3) 0.028(2) -0.004(2) -0.001(2) -0.016(2)
C52 0.036(3) 0.044(3) 0.034(3) -0.003(2) -0.001(2) -0.016(2)
C53 0.049(3) 0.055(4) 0.044(3) -0.001(3) 0.005(3) -0.032(3)
C54 0.059(4) 0.049(3) 0.047(3) -0.008(3) -0.007(3) -0.031(3)
C55 0.066(4) 0.049(3) 0.040(3) -0.015(3) 0.002(3) -0.029(3)
C56 0.047(3) 0.059(4) 0.031(3) -0.011(3) 0.004(2) -0.026(3)
C57 0.028(3) 0.051(3) 0.032(3) 0.002(2) -0.003(2) -0.018(2)
C58 0.046(3) 0.065(4) 0.032(3) -0.001(3) -0.008(2) -0.024(3)
C59 0.062(4) 0.085(5) 0.027(3) 0.006(3) -0.006(3) -0.036(4)
C60 0.049(4) 0.068(4) 0.046(4) 0.018(3) -0.014(3) -0.026(3)
C61 0.041(3) 0.058(4) 0.052(4) 0.012(3) -0.005(3) -0.017(3)
C62 0.035(3) 0.050(3) 0.040(3) 0.006(3) -0.002(2) -0.013(3)
C63 0.018(2) 0.025(2) 0.035(2) -0.0033(19) -0.0042(18) -0.0065(18)
C64 0.023(2) 0.021(2) 0.036(2) -0.0033(19) -0.0023(19) -0.0095(18)
C65 0.035(3) 0.030(3) 0.036(3) -0.006(2) 0.001(2) -0.011(2)
C66 0.041(3) 0.021(2) 0.050(3) -0.005(2) -0.006(2) -0.013(2)
C67 0.029(3) 0.026(3) 0.046(3) 0.004(2) -0.001(2) -0.013(2)
C68 0.026(2) 0.027(2) 0.037(3) 0.001(2) 0.004(2) -0.009(2)
C69 0.021(2) 0.021(2) 0.036(3) -0.0063(19) -0.0003(19) -0.0013(18)
C70 0.064(4) 0.035(3) 0.044(3) -0.001(2) -0.009(3) -0.014(3)
C71 0.067(4) 0.040(3) 0.037(3) 0.002(2) -0.007(3) -0.020(3)
C72 0.079(5) 0.043(3) 0.050(4) 0.001(3) -0.012(3) -0.026(3)
C73 0.081(5) 0.053(4) 0.053(4) 0.002(3) -0.017(3) -0.034(4)
C74 0.066(4) 0.053(4) 0.064(4) -0.002(3) -0.007(3) -0.025(3)
C75 0.061(4) 0.046(4) 0.060(4) -0.007(3) -0.007(3) -0.015(3)
C76 0.082(5) 0.046(4) 0.040(3) -0.003(3) -0.003(3) -0.028(3)
C77 0.031(3) 0.028(2) 0.037(3) -0.006(2) 0.002(2) -0.009(2)
C78 0.032(3) 0.031(3) 0.028(2) -0.004(2) 0.000(2) -0.009(2)
C79 0.051(3) 0.028(3) 0.045(3) -0.007(2) -0.007(3) -0.013(2)
C80 0.056(4) 0.038(3) 0.046(3) 0.003(3) -0.014(3) -0.005(3)
C81 0.052(3) 0.037(3) 0.044(3) -0.005(2) -0.017(3) -0.012(3)
C82 0.038(3) 0.039(3) 0.040(3) -0.004(2) -0.005(2) -0.016(2)
C83 0.031(3) 0.031(3) 0.035(3) -0.010(2) 0.001(2) -0.012(2)
C84 0.130(8) 0.094(7) 0.071(6) -0.008(5) 0.014(6) -0.006(6)
C85 0.207(15) 0.100(9) 0.147(11) -0.009(8) 0.009(10) -0.038(9)
O7 0.118(5) 0.100(4) 0.067(3) -0.011(3) 0.018(3) -0.031(4)

loop_
_atom_type_symbol
_atom_type_description
_atom_type_scat_dispersion_real
_atom_type_scat_dispersion_imag
_atom_type_scat_source
C C 0.0137 0.0067 'International Tables Vol C Tables 4.2.6.8 and 6.1.1.4'
H H 0.0000 0.0000 'International Tables Vol C Tables 4.2.6.8 and 6.1.1.4'
Au Au -5.1040 5.8603 'International Tables Vol C Tables 4.2.6.8 and 6.1.1.4'
Cl Cl 0.3281 0.5435 'International Tables Vol C Tables 4.2.6.8 and 6.1.1.4'
N N 0.0241 0.0134 'International Tables Vol C Tables 4.2.6.8 and 6.1.1.4'
O O 0.0389 0.0241 'International Tables Vol C Tables 4.2.6.8 and 6.1.1.4'
P P 0.2543 0.3332 'International Tables Vol C Tables 4.2.6.8 and 6.1.1.4'
S S 0.2925 0.4295 'International Tables Vol C Tables 4.2.6.8 and 6.1.1.4'

loop_
_geom_angle_atom_site_label_1
_geom_angle_atom_site_label_2
_geom_angle_atom_site_label_3
_geom_angle
_geom_angle_site_symmetry_1
_geom_angle_site_symmetry_3
_geom_angle_publ_flag
P1 Au1 S1 174.35(4) . . ?
P2 Au2 Cl1 177.44(4) . . ?
P2 Au2 Au3 98.12(3) . . ?
Cl1 Au2 Au3 84.37(3) . . ?
P3 Au3 S2 174.68(5) . . ?
P3 Au3 Au2 102.28(3) . . ?
S2 Au3 Au2 82.92(4) . . ?
P4 Au4 S3 174.25(4) . . ?
C63 S1 Au1 104.32(15) . . ?
C70 S2 Au3 104.43(19) . . ?
C77 S3 Au4 98.64(16) . . ?
C8 P1 C14 109.0(2) . . ?
C8 P1 C1 101.37(19) . . ?
C14 P1 C1 106.6(2) . . ?
C8 P1 Au1 111.39(15) . . ?
C14 P1 Au1 112.73(15) . . ?
C1 P1 Au1 115.03(15) . . ?
C20 P2 C26 105.4(2) . . ?
C20 P2 C2 104.01(19) . . ?
C26 P2 C2 105.3(2) . . ?
C20 P2 Au2 114.76(14) . . ?
C26 P2 Au2 113.60(15) . . ?
C2 P2 Au2 112.81(14) . . ?
C45 P3 C39 106.0(2) . . ?
C45 P3 C32 104.5(2) . . ?
C39 P3 C32 104.5(2) . . ?
C45 P3 Au3 110.68(18) . . ?
C39 P3 Au3 117.35(15) . . ?
C32 P3 Au3 112.76(16) . . ?
C51 P4 C57 110.2(2) . . ?
C51 P4 C33 104.9(2) . . ?
C57 P4 C33 102.6(2) . . ?
C51 P4 Au4 114.47(16) . . ?
C57 P4 Au4 109.52(18) . . ?
C33 P4 Au4 114.43(16) . . ?
C69 O1 H1 109.5 . . ?
C76 O3 H3 109.5 . . ?
C83 O5 H5 109.5 . . ?
C3 N1 C1 120.3(3) . . ?
C3 N1 C2 121.5(3) . . ?
C1 N1 C2 116.4(3) . . ?
C7 N2 C6 121.5(4) . . ?
C34 N3 C32 120.7(4) . . ?
C34 N3 C33 120.1(4) . . ?
C32 N3 C33 118.8(4) . . ?
C38 N4 C37 116.5(5) . . ?
N1 C1 P1 110.7(3) . . ?
N1 C1 H1A 109.5 . . ?
P1 C1 H1A 109.5 . . ?
N1 C1 H1B 109.5 . . ?
P1 C1 H1B 109.5 . . ?
H1A C1 H1B 108.1 . . ?
N1 C2 P2 112.3(3) . . ?
N1 C2 H2A 109.1 . . ?
P2 C2 H2A 109.1 . . ?
N1 C2 H2B 109.1 . . ?
P2 C2 H2B 109.1 . . ?
H2A C2 H2B 107.9 . . ?
N1 C3 C7 122.2(4) . . ?
N1 C3 C4 121.6(4) . . ?
C7 C3 C4 116.1(4) . . ?
C5 C4 C3 120.1(4) . . ?
C5 C4 H4 119.9 . . ?
C3 C4 H4 119.9 . . ?
C6 C5 C4 120.8(4) . . ?
C6 C5 H5A 119.6 . . ?
C4 C5 H5A 119.6 . . ?
N2 C6 C5 119.3(4) . . ?
N2 C6 H6 120.3 . . ?
C5 C6 H6 120.3 . . ?
N2 C7 C3 122.2(4) . . ?
N2 C7 H7 118.9 . . ?
C3 C7 H7 118.9 . . ?
C9 C8 C13 118.9(4) . . ?
C9 C8 P1 117.9(3) . . ?
C13 C8 P1 122.5(3) . . ?
C8 C9 C10 121.2(4) . . ?
C8 C9 H9 119.4 . . ?
C10 C9 H9 119.4 . . ?
C11 C10 C9 119.3(4) . . ?
C11 C10 H10 120.3 . . ?
C9 C10 H10 120.3 . . ?
C10 C11 C12 120.2(4) . . ?
C10 C11 H11 119.9 . . ?
C12 C11 H11 119.9 . . ?
C13 C12 C11 120.0(5) . . ?
C13 C12 H12 120.0 . . ?
C11 C12 H12 120.0 . . ?
C12 C13 C8 120.3(4) . . ?
C12 C13 H13 119.9 . . ?
C8 C13 H13 119.9 . . ?
C19 C14 C15 118.8(4) . . ?
C19 C14 P1 119.7(4) . . ?
C15 C14 P1 120.8(4) . . ?
C14 C15 C16 119.6(5) . . ?
C14 C15 H15 120.2 . . ?
C16 C15 H15 120.2 . . ?
C17 C16 C15 120.6(5) . . ?
C17 C16 H16 119.7 . . ?
C15 C16 H16 119.7 . . ?
C18 C17 C16 119.9(5) . . ?
C18 C17 H17 120.1 . . ?
C16 C17 H17 120.1 . . ?
C17 C18 C19 120.5(5) . . ?
C17 C18 H18 119.8 . . ?
C19 C18 H18 119.8 . . ?
C14 C19 C18 120.6(5) . . ?
C14 C19 H19 119.7 . . ?
C18 C19 H19 119.7 . . ?
C25 C20 C21 119.5(4) . . ?
C25 C20 P2 117.5(3) . . ?
C21 C20 P2 123.0(3) . . ?
C20 C21 C22 119.4(5) . . ?
C20 C21 H21 120.3 . . ?
C22 C21 H21 120.3 . . ?
C23 C22 C21 120.9(5) . . ?
C23 C22 H22 119.6 . . ?
C21 C22 H22 119.6 . . ?
C22 C23 C24 120.2(5) . . ?
C22 C23 H23 119.9 . . ?
C24 C23 H23 119.9 . . ?
C23 C24 C25 119.9(5) . . ?
C23 C24 H24 120.1 . . ?
C25 C24 H24 120.1 . . ?
C20 C25 C24 120.2(5) . . ?
C20 C25 H25 119.9 . . ?
C24 C25 H25 119.9 . . ?
C27 C26 C31 119.6(4) . . ?
C27 C26 P2 119.7(4) . . ?
C31 C26 P2 120.5(3) . . ?
C28 C27 C26 119.9(5) . . ?
C28 C27 H27 120.1 . . ?
C26 C27 H27 120.1 . . ?
C29 C28 C27 120.9(5) . . ?
C29 C28 H28 119.6 . . ?
C27 C28 H28 119.6 . . ?
C28 C29 C30 120.0(5) . . ?
C28 C29 H29 120.0 . . ?
C30 C29 H29 120.0 . . ?
C31 C30 C29 120.0(5) . . ?
C31 C30 H30 120.0 . . ?
C29 C30 H30 120.0 . . ?
C30 C31 C26 119.6(4) . . ?
C30 C31 H31 120.2 . . ?
C26 C31 H31 120.2 . . ?
N3 C32 P3 110.4(3) . . ?
N3 C32 H32A 109.6 . . ?
P3 C32 H32A 109.6 . . ?
N3 C32 H32B 109.6 . . ?
P3 C32 H32B 109.6 . . ?
H32A C32 H32B 108.1 . . ?
N3 C33 P4 110.8(3) . . ?
N3 C33 H33A 109.5 . . ?
P4 C33 H33A 109.5 . . ?
N3 C33 H33B 109.5 . . ?
P4 C33 H33B 109.5 . . ?
H33A C33 H33B 108.1 . . ?
C35 C34 C38 118.2(5) . . ?
C35 C34 N3 122.1(5) . . ?
C38 C34 N3 119.7(5) . . ?
C34 C35 C36 118.8(5) . . ?
C34 C35 H35 120.6 . . ?
C36 C35 H35 120.6 . . ?
C37 C36 C35 118.5(6) . . ?
C37 C36 H36 120.8 . . ?
C35 C36 H36 120.8 . . ?
N4 C37 C36 123.5(5) . . ?
N4 C37 H37 118.3 . . ?
C36 C37 H37 118.3 . . ?
N4 C38 C34 124.6(5) . . ?
N4 C38 H38 117.7 . . ?
C34 C38 H38 117.7 . . ?
C40 C39 C44 119.5(4) . . ?
C40 C39 P3 120.1(4) . . ?
C44 C39 P3 120.3(4) . . ?
C41 C40 C39 120.5(5) . . ?
C41 C40 H40 119.7 . . ?
C39 C40 H40 119.7 . . ?
C42 C41 C40 119.7(5) . . ?
C42 C41 H41 120.1 . . ?
C40 C41 H41 120.1 . . ?
C41 C42 C43 120.5(5) . . ?
C41 C42 H42 119.7 . . ?
C43 C42 H42 119.7 . . ?
C42 C43 C44 120.0(5) . . ?
C42 C43 H43 120.0 . . ?
C44 C43 H43 120.0 . . ?
C43 C44 C39 119.7(5) . . ?
C43 C44 H44 120.1 . . ?
C39 C44 H44 120.1 . . ?
C50 C45 C46 119.8(5) . . ?
C50 C45 P3 119.5(4) . . ?
C46 C45 P3 120.5(4) . . ?
C47 C46 C45 118.9(6) . . ?
C47 C46 H46 120.5 . . ?
C45 C46 H46 120.5 . . ?
C48 C47 C46 119.9(6) . . ?
C48 C47 H47 120.1 . . ?
C46 C47 H47 120.1 . . ?
C49 C48 C47 121.2(5) . . ?
C49 C48 H48 119.4 . . ?
C47 C48 H48 119.4 . . ?
C48 C49 C50 119.2(6) . . ?
C48 C49 H49 120.4 . . ?
C50 C49 H49 120.4 . . ?
C49 C50 C45 120.9(6) . . ?
C49 C50 H50 119.6 . . ?
C45 C50 H50 119.6 . . ?
C56 C51 C52 119.1(5) . . ?
C56 C51 P4 123.1(4) . . ?
C52 C51 P4 117.7(4) . . ?
C53 C52 C51 119.7(5) . . ?
C53 C52 H52 120.2 . . ?
C51 C52 H52 120.2 . . ?
C54 C53 C52 120.6(5) . . ?
C54 C53 H53 119.7 . . ?
C52 C53 H53 119.7 . . ?
C53 C54 C55 119.4(5) . . ?
C53 C54 H54 120.3 . . ?
C55 C54 H54 120.3 . . ?
C56 C55 C54 120.5(5) . . ?
C56 C55 H55 119.7 . . ?
C54 C55 H55 119.7 . . ?
C55 C56 C51 120.6(5) . . ?
C55 C56 H56 119.7 . . ?
C51 C56 H56 119.7 . . ?
C58 C57 C62 119.1(5) . . ?
C58 C57 P4 122.5(4) . . ?
C62 C57 P4 118.2(4) . . ?
C57 C58 C59 118.9(6) . . ?
C57 C58 H58 120.5 . . ?
C59 C58 H58 120.5 . . ?
C60 C59 C58 121.5(6) . . ?
C60 C59 H59 119.2 . . ?
C58 C59 H59 119.2 . . ?
C61 C60 C59 118.7(6) . . ?
C61 C60 H60 120.6 . . ?
C59 C60 H60 120.6 . . ?
C60 C61 C62 121.3(6) . . ?
C60 C61 H61 119.3 . . ?
C62 C61 H61 119.3 . . ?
C61 C62 C57 120.3(6) . . ?
C61 C62 H62 119.9 . . ?
C57 C62 H62 119.9 . . ?
C68 C63 C64 117.5(4) . . ?
C68 C63 S1 116.6(4) . . ?
C64 C63 S1 126.0(3) . . ?
C65 C64 C63 119.6(4) . . ?
C65 C64 C69 116.2(4) . . ?
C63 C64 C69 123.9(4) . . ?
C64 C65 C66 121.4(5) . . ?
C64 C65 H65 119.3 . . ?
C66 C65 H65 119.3 . . ?
C67 C66 C65 118.9(5) . . ?
C67 C66 H66 120.5 . . ?
C65 C66 H66 120.5 . . ?
C68 C67 C66 120.8(4) . . ?
C68 C67 H67 119.6 . . ?
C66 C67 H67 119.6 . . ?
C67 C68 C63 121.7(4) . . ?
C67 C68 H68 119.1 . . ?
C63 C68 H68 119.1 . . ?
O2 C69 O1 124.3(4) . . ?
O2 C69 C64 123.5(4) . . ?
O1 C69 C64 112.1(4) . . ?
C71 C70 C75 119.2(6) . . ?
C71 C70 S2 123.2(5) . . ?
C75 C70 S2 117.3(5) . . ?
C72 C71 C70 118.8(6) . . ?
C72 C71 C76 114.4(6) . . ?
C70 C71 C76 126.6(6) . . ?
C73 C72 C71 121.5(6) . . ?
C73 C72 H72 119.3 . . ?
C71 C72 H72 119.3 . . ?
C72 C73 C74 119.5(6) . . ?
C72 C73 H73 120.2 . . ?
C74 C73 H73 120.2 . . ?
C75 C74 C73 119.8(7) . . ?
C75 C74 H74 120.1 . . ?
C73 C74 H74 120.1 . . ?
C74 C75 C70 121.0(6) . . ?
C74 C75 H75 119.5 . . ?
C70 C75 H75 119.5 . . ?
O4 C76 O3 118.7(7) . . ?
O4 C76 C71 121.8(6) . . ?
O3 C76 C71 119.5(5) . . ?
C78 C77 C82 118.2(4) . . ?
C78 C77 S3 120.0(4) . . ?
C82 C77 S3 121.7(4) . . ?
C79 C78 C77 119.5(4) . . ?
C79 C78 C83 118.7(4) . . ?
C77 C78 C83 121.8(4) . . ?
C80 C79 C78 121.8(5) . . ?
C80 C79 H79 119.1 . . ?
C78 C79 H79 119.1 . . ?
C79 C80 C81 118.6(5) . . ?
C79 C80 H80 120.7 . . ?
C81 C80 H80 120.7 . . ?
C82 C81 C80 120.2(5) . . ?
C82 C81 H81 119.9 . . ?
C80 C81 H81 119.9 . . ?
C81 C82 C77 121.7(5) . . ?
C81 C82 H82 119.2 . . ?
C77 C82 H82 119.2 . . ?
O6 C83 O5 123.1(4) . . ?
O6 C83 C78 119.6(4) . . ?
O5 C83 C78 117.2(4) . . ?
O7 C84 C85 115.3(9) . . ?
O7 C84 H84A 108.5 . . ?
C85 C84 H84A 108.5 . . ?
O7 C84 H84B 108.5 . . ?
C85 C84 H84B 108.5 . . ?
H84A C84 H84B 107.5 . . ?
C84 C85 H85A 109.5 . . ?
C84 C85 H85B 109.5 . . ?
H85A C85 H85B 109.5 . . ?
C84 C85 H85C 109.5 . . ?
H85A C85 H85C 109.5 . . ?
H85B C85 H85C 109.5 . . ?
C84 O7 H7A 119.9 . . ?

loop_
_geom_bond_atom_site_label_1
_geom_bond_atom_site_label_2
_geom_bond_distance
_geom_bond_site_symmetry_2
_geom_bond_publ_flag
Au1 P1 2.2602(11) . ?
Au1 S1 2.3102(11) . ?
Au2 P2 2.2320(11) . ?
Au2 Cl1 2.2994(11) . ?
Au2 Au3 3.0710(4) . ?
Au3 P3 2.2607(12) . ?
Au3 S2 2.3119(13) . ?
Au4 P4 2.2547(13) . ?
Au4 S3 2.2952(12) . ?
S1 C63 1.778(5) . ?
S2 C70 1.790(6) . ?
S3 C77 1.778(5) . ?
P1 C8 1.806(4) . ?
P1 C14 1.810(5) . ?
P1 C1 1.866(4) . ?
P2 C20 1.809(4) . ?
P2 C26 1.810(4) . ?
P2 C2 1.848(4) . ?
P3 C45 1.807(5) . ?
P3 C39 1.807(5) . ?
P3 C32 1.851(5) . ?
P4 C51 1.814(5) . ?
P4 C57 1.830(5) . ?
P4 C33 1.857(5) . ?
O1 C69 1.328(5) . ?
O1 H1 0.8400 . ?
O2 C69 1.214(5) . ?
O3 C76 1.329(8) . ?
O3 H3 0.8400 . ?
O4 C76 1.221(7) . ?
O5 C83 1.291(6) . ?
O5 H5 0.8400 . ?
O6 C83 1.231(6) . ?
N1 C3 1.378(5) . ?
N1 C1 1.458(5) . ?
N1 C2 1.461(5) . ?
N2 C7 1.340(6) . ?
N2 C6 1.349(6) . ?
N3 C34 1.420(6) . ?
N3 C32 1.436(6) . ?
N3 C33 1.449(6) . ?
N4 C38 1.333(6) . ?
N4 C37 1.342(8) . ?
C1 H1A 0.9900 . ?
C1 H1B 0.9900 . ?
C2 H2A 0.9900 . ?
C2 H2B 0.9900 . ?
C3 C7 1.399(6) . ?
C3 C4 1.414(6) . ?
C4 C5 1.377(6) . ?
C4 H4 0.9500 . ?
C5 C6 1.372(6) . ?
C5 H5A 0.9500 . ?
C6 H6 0.9500 . ?
C7 H7 0.9500 . ?
C8 C9 1.388(6) . ?
C8 C13 1.400(6) . ?
C9 C10 1.389(6) . ?
C9 H9 0.9500 . ?
C10 C11 1.387(7) . ?
C10 H10 0.9500 . ?
C11 C12 1.395(7) . ?
C11 H11 0.9500 . ?
C12 C13 1.384(7) . ?
C12 H12 0.9500 . ?
C13 H13 0.9500 . ?
C14 C19 1.386(7) . ?
C14 C15 1.390(7) . ?
C15 C16 1.398(7) . ?
C15 H15 0.9500 . ?
C16 C17 1.373(8) . ?
C16 H16 0.9500 . ?
C17 C18 1.359(8) . ?
C17 H17 0.9500 . ?
C18 C19 1.390(7) . ?
C18 H18 0.9500 . ?
C19 H19 0.9500 . ?
C20 C25 1.389(6) . ?
C20 C21 1.389(6) . ?
C21 C22 1.399(7) . ?
C21 H21 0.9500 . ?
C22 C23 1.359(7) . ?
C22 H22 0.9500 . ?
C23 C24 1.382(7) . ?
C23 H23 0.9500 . ?
C24 C25 1.392(7) . ?
C24 H24 0.9500 . ?
C25 H25 0.9500 . ?
C26 C27 1.388(6) . ?
C26 C31 1.396(6) . ?
C27 C28 1.380(7) . ?
C27 H27 0.9500 . ?
C28 C29 1.365(8) . ?
C28 H28 0.9500 . ?
C29 C30 1.390(7) . ?
C29 H29 0.9500 . ?
C30 C31 1.386(6) . ?
C30 H30 0.9500 . ?
C31 H31 0.9500 . ?
C32 H32A 0.9900 . ?
C32 H32B 0.9900 . ?
C33 H33A 0.9900 . ?
C33 H33B 0.9900 . ?
C34 C35 1.373(8) . ?
C34 C38 1.380(7) . ?
C35 C36 1.396(7) . ?
C35 H35 0.9500 . ?
C36 C37 1.380(9) . ?
C36 H36 0.9500 . ?
C37 H37 0.9500 . ?
C38 H38 0.9500 . ?
C39 C40 1.389(6) . ?
C39 C44 1.391(6) . ?
C40 C41 1.379(7) . ?
C40 H40 0.9500 . ?
C41 C42 1.379(7) . ?
C41 H41 0.9500 . ?
C42 C43 1.381(7) . ?
C42 H42 0.9500 . ?
C43 C44 1.389(7) . ?
C43 H43 0.9500 . ?
C44 H44 0.9500 . ?
C45 C50 1.390(7) . ?
C45 C46 1.401(7) . ?
C46 C47 1.400(7) . ?
C46 H46 0.9500 . ?
C47 C48 1.388(10) . ?
C47 H47 0.9500 . ?
C48 C49 1.373(10) . ?
C48 H48 0.9500 . ?
C49 C50 1.386(7) . ?
C49 H49 0.9500 . ?
C50 H50 0.9500 . ?
C51 C56 1.390(7) . ?
C51 C52 1.402(7) . ?
C52 C53 1.396(7) . ?
C52 H52 0.9500 . ?
C53 C54 1.380(8) . ?
C53 H53 0.9500 . ?
C54 C55 1.391(8) . ?
C54 H54 0.9500 . ?
C55 C56 1.377(8) . ?
C55 H55 0.9500 . ?
C56 H56 0.9500 . ?
C57 C58 1.392(7) . ?
C57 C62 1.392(8) . ?
C58 C59 1.398(8) . ?
C58 H58 0.9500 . ?
C59 C60 1.379(9) . ?
C59 H59 0.9500 . ?
C60 C61 1.363(9) . ?
C60 H60 0.9500 . ?
C61 C62 1.382(8) . ?
C61 H61 0.9500 . ?
C62 H62 0.9500 . ?
C63 C68 1.402(6) . ?
C63 C64 1.416(6) . ?
C64 C65 1.387(6) . ?
C64 C69 1.501(6) . ?
C65 C66 1.393(7) . ?
C65 H65 0.9500 . ?
C66 C67 1.374(7) . ?
C66 H66 0.9500 . ?
C67 C68 1.373(7) . ?
C67 H67 0.9500 . ?
C68 H68 0.9500 . ?
C70 C71 1.404(8) . ?
C70 C75 1.404(9) . ?
C71 C72 1.404(8) . ?
C71 C76 1.492(9) . ?
C72 C73 1.376(10) . ?
C72 H72 0.9500 . ?
C73 C74 1.404(9) . ?
C73 H73 0.9500 . ?
C74 C75 1.379(9) . ?
C74 H74 0.9500 . ?
C75 H75 0.9500 . ?
C77 C78 1.399(7) . ?
C77 C82 1.406(7) . ?
C78 C79 1.396(7) . ?
C78 C83 1.493(7) . ?
C79 C80 1.385(8) . ?
C79 H79 0.9500 . ?
C80 C81 1.395(8) . ?
C80 H80 0.9500 . ?
C81 C82 1.376(7) . ?
C81 H81 0.9500 . ?
C82 H82 0.9500 . ?
C84 O7 1.430(10) . ?
C84 C85 1.504(14) . ?
C84 H84A 0.9900 . ?
C84 H84B 0.9900 . ?
C85 H85A 0.9800 . ?
C85 H85B 0.9800 . ?
C85 H85C 0.9800 . ?
O7 H7A 0.8499 . ?

loop_
_geom_hbond_atom_site_label_D
_geom_hbond_atom_site_label_H
_geom_hbond_atom_site_label_A
_geom_hbond_distance_DH
_geom_hbond_distance_HA
_geom_hbond_distance_DA
_geom_hbond_angle_DHA
_geom_hbond_site_symmetry_A
O7 H7A O6 0.85 2.08 2.870(7) 153.5 .
